data_2216754
loop_
_publ_author_name
'Kai, Zhao'
'Xian-Hong Yin'
'Yu Feng'
'Yue Zhuang'
'Fei-Long Hu'

_publ_section_title
;
 3-Chloro-6-(3,5-dimethyl-1<i>H</i>-pyrazol-1-yl)picolinic acid
;
_journal_coeditor_code SG2207
_journal_issue 12
_journal_name_full 'Acta Crystallographica Section E'
_journal_page_first o4801
_journal_page_last o4801
_journal_paper_doi 10.1107/S160053680705903X
_journal_volume 63
_journal_year 2007
_chemical_formula_iupac 'C11 H10 Cl N3 O2'
_chemical_formula_moiety 'C11 H10 Cl N3 O2'
_chemical_formula_sum 'C11 H10 Cl N3 O2'
_chemical_formula_weight 251.67
_chemical_name_systematic
;
3-Chloro-6-(3,5-dimethyl-1H-pyrazol-1-yl)picolinic acid
;
_space_group_IT_number 33
_symmetry_cell_setting orthorhombic
_symmetry_space_group_name_Hall 'P 2c -2n'
_symmetry_space_group_name_H-M 'P n a 21'
_atom_sites_solution_hydrogens geom
_atom_sites_solution_primary direct
_atom_sites_solution_secondary difmap
_audit_creation_method SHELXL-97
_cell_angle_alpha 90.00
_cell_angle_beta 90.00
_cell_angle_gamma 90.00
_cell_formula_units_Z 4
_cell_length_a 17.972(2)
_cell_length_b 4.5618(6)
_cell_length_c 14.303(2)
_cell_measurement_reflns_used 2331
_cell_measurement_temperature 298(2)
_cell_measurement_theta_max 27.012
_cell_measurement_theta_min 2.267
_cell_volume 1172.6(3)
_computing_cell_refinement 'SMART (Siemens, 1996)'
_computing_data_collection 'SMART (Siemens, 1996)'
_computing_data_reduction 'SAINT (Siemens, 1996)'
_computing_molecular_graphics 'SHELXTL (Sheldrick, 1997b)'
_computing_publication_material 'SHELXTL (Sheldrick, 1997b)'
_computing_structure_refinement 'SHELXL97 (Sheldrick, 1997a)'
_computing_structure_solution 'SHELXS97 (Sheldrick, 1997a)'
_diffrn_ambient_temperature 298(2)
_diffrn_measured_fraction_theta_full 0.999
_diffrn_measured_fraction_theta_max 0.999
_diffrn_measurement_device_type 'Bruker SMART CCD area-detector'
_diffrn_measurement_method 'phi and omega scans'
_diffrn_radiation_monochromator graphite
_diffrn_radiation_source 'fine-focus sealed tube'
_diffrn_radiation_type MoK\a
_diffrn_radiation_wavelength 0.71073
_diffrn_reflns_av_R_equivalents 0.0410
_diffrn_reflns_av_sigmaI/netI 0.0405
_diffrn_reflns_limit_h_max 16
_diffrn_reflns_limit_h_min -21
_diffrn_reflns_limit_k_max 5
_diffrn_reflns_limit_k_min -3
_diffrn_reflns_limit_l_max 16
_diffrn_reflns_limit_l_min -17
_diffrn_reflns_number 4435
_diffrn_reflns_theta_full 25.00
_diffrn_reflns_theta_max 25.00
_diffrn_reflns_theta_min 2.27
_exptl_absorpt_coefficient_mu 0.319
_exptl_absorpt_correction_T_max 0.8939
_exptl_absorpt_correction_T_min 0.8492
_exptl_absorpt_correction_type multi-scan
_exptl_absorpt_process_details '(SADABS; Sheldrick, 1996)'
_exptl_crystal_colour colorless
_exptl_crystal_density_diffrn 1.426
_exptl_crystal_density_method 'not measured'
_exptl_crystal_description block
_exptl_crystal_F_000 520
_exptl_crystal_size_max 0.53
_exptl_crystal_size_mid 0.50
_exptl_crystal_size_min 0.36
_refine_diff_density_max 0.254
_refine_diff_density_min -0.244
_refine_ls_abs_structure_details 'Flack (1983), 956 Friedel pairs'
_refine_ls_abs_structure_Flack -0.03(9)
_refine_ls_extinction_method none
_refine_ls_goodness_of_fit_ref 1.059
_refine_ls_hydrogen_treatment constr
_refine_ls_matrix_type full
_refine_ls_number_parameters 154
_refine_ls_number_reflns 2038
_refine_ls_number_restraints 1
_refine_ls_restrained_S_all 1.059
_refine_ls_R_factor_all 0.0486
_refine_ls_R_factor_gt 0.0414
_refine_ls_shift/su_max 0.000
_refine_ls_shift/su_mean 0.000
_refine_ls_structure_factor_coef Fsqd
_refine_ls_weighting_details 'calc w=1/[\s^2^(Fo^2^)+(0.0709P)^2^+0.0549P] where P=(Fo^2^+2Fc^2^)/3'
_refine_ls_weighting_scheme calc
_refine_ls_wR_factor_gt 0.1078
_refine_ls_wR_factor_ref 0.1138
_reflns_number_gt 1806
_reflns_number_total 2038
_reflns_threshold_expression >2\s(I)
_cod_data_source_file sg2207.cif
_cod_data_source_block I
_cod_depositor_comments
;
The following automatic conversions were performed:
'_symmetry_cell_setting' value 'Orthorhombic' changed to 'orthorhombic'
according to '/home/saulius/struct/CIF-dictionaries/cif_core.dic'
dictionary named 'cif_core.dic' version 2.4.1 from 2010-06-29.

Automatic conversion script
Id: cif_fix_enum 1527 2010-12-29 10:47:43Z saulius 

The following automatic conversions were performed:

'_symmetry_cell_setting' value 'Orthorhombic' changed to
'orthorhombic' according to
/home/saulius/struct/CIF-dictionaries/cif_core.dic dictionary named
'cif_core.dic' version 2.4.1 from 2010-06-29.

Automatic conversion script
Id: cif_fix_values 1715 2011-07-08 13:25:40Z adriana 
;
_cod_original_sg_symbol_Hall ' P 2c -2n'
_cod_database_code 2216754
_cod_database_fobs_code 2216754

loop_
_symmetry_equiv_pos_as_xyz
'x, y, z'
'-x, -y, z+1/2'
'x+1/2, -y+1/2, z'
'-x+1/2, y+1/2, z+1/2'

loop_
_atom_site_type_symbol
_atom_site_label
_atom_site_fract_x
_atom_site_fract_y
_atom_site_fract_z
_atom_site_U_iso_or_equiv
_atom_site_adp_type
_atom_site_calc_flag
_atom_site_refinement_flags
_atom_site_occupancy
Cl Cl1 -0.15772(4) 1.09661(17) 0.51407(7) 0.0586(3) Uani d . 1
N N1 0.00189(14) 0.5293(6) 0.44703(17) 0.0400(6) Uani d . 1
N N2 0.09799(11) 0.3047(5) 0.52919(16) 0.0376(5) Uani d . 1
N N3 0.12733(14) 0.2224(6) 0.61406(17) 0.0405(6) Uani d . 1
O O1 -0.05743(12) 0.7992(6) 0.28282(15) 0.0593(6) Uani d . 1
H H1 -0.0786 0.7646 0.2332 0.089 Uiso calc R 1
O O2 -0.16318(15) 0.6490(8) 0.3462(2) 0.0877(11) Uani d . 1
C C1 -0.09889(17) 0.7136(8) 0.3518(2) 0.0500(8) Uani d . 1
C C2 -0.05762(17) 0.7100(7) 0.4443(2) 0.0410(7) Uani d . 1
C C3 -0.08141(15) 0.8661(6) 0.5207(2) 0.0396(6) Uani d . 1
C C4 -0.04237(18) 0.8392(7) 0.6036(2) 0.0461(8) Uani d . 1
H H4 -0.0570 0.9460 0.6559 0.055 Uiso calc R 1
C C5 0.01755(17) 0.6565(7) 0.6090(2) 0.0414(7) Uani d . 1
H H5 0.0442 0.6354 0.6643 0.050 Uiso calc R 1
C C6 0.03751(14) 0.5019(6) 0.5282(2) 0.0361(6) Uani d . 1
C C7 0.1212(2) 0.2198(11) 0.3557(2) 0.0657(10) Uani d . 1
H H7A 0.1556 0.1052 0.3197 0.099 Uiso calc R 1
H H7B 0.1269 0.4233 0.3402 0.099 Uiso calc R 1
H H7C 0.0713 0.1588 0.3417 0.099 Uiso calc R 1
C C8 0.13615(16) 0.1764(8) 0.4570(2) 0.0418(7) Uani d . 1
C C9 0.19019(16) 0.0079(7) 0.4978(2) 0.0450(7) Uani d . 1
H H9 0.2252 -0.1074 0.4671 0.054 Uiso calc R 1
C C10 0.18273(18) 0.0425(7) 0.5939(2) 0.0431(7) Uani d . 1
C C11 0.22903(18) -0.0922(8) 0.6711(3) 0.0571(9) Uani d . 1
H H11A 0.2222 0.0176 0.7277 0.086 Uiso calc R 1
H H11B 0.2806 -0.0882 0.6536 0.086 Uiso calc R 1
H H11C 0.2137 -0.2914 0.6809 0.086 Uiso calc R 1

loop_
_atom_site_aniso_label
_atom_site_aniso_U_11
_atom_site_aniso_U_22
_atom_site_aniso_U_33
_atom_site_aniso_U_12
_atom_site_aniso_U_13
_atom_site_aniso_U_23
Cl1 0.0498(4) 0.0487(4) 0.0773(6) 0.0094(3) 0.0004(4) 0.0100(4)
N1 0.0391(12) 0.0466(13) 0.0342(14) -0.0025(11) -0.0008(10) 0.0018(12)
N2 0.0365(12) 0.0461(12) 0.0303(12) -0.0009(10) 0.0001(10) 0.0017(12)
N3 0.0390(13) 0.0494(15) 0.0330(13) 0.0017(11) -0.0002(9) 0.0009(12)
O1 0.0504(13) 0.0890(18) 0.0384(12) 0.0002(12) -0.0020(10) 0.0052(12)
O2 0.0599(16) 0.142(3) 0.0611(17) -0.0352(16) -0.0180(12) 0.0307(18)
C1 0.048(2) 0.054(2) 0.0485(19) -0.0010(15) -0.0042(14) 0.0097(15)
C2 0.0392(16) 0.0421(16) 0.0416(16) -0.0075(13) -0.0031(12) 0.0097(14)
C3 0.0392(13) 0.0344(14) 0.0452(16) -0.0036(11) 0.0002(14) 0.0071(14)
C4 0.0546(19) 0.0421(16) 0.0414(18) 0.0020(14) 0.0058(14) 0.0003(13)
C5 0.0486(17) 0.0419(15) 0.0336(16) -0.0007(14) -0.0038(12) -0.0001(12)
C6 0.0395(13) 0.0357(13) 0.0331(14) -0.0068(11) 0.0002(12) 0.0038(13)
C7 0.067(2) 0.092(3) 0.0384(19) 0.015(2) 0.0096(16) -0.0034(18)
C8 0.0377(15) 0.0524(18) 0.0352(16) -0.0034(14) 0.0059(12) -0.0008(14)
C9 0.0348(15) 0.0531(18) 0.0472(19) 0.0001(13) 0.0069(12) -0.0063(15)
C10 0.0376(16) 0.0455(16) 0.0462(18) -0.0023(14) 0.0018(13) 0.0018(15)
C11 0.050(2) 0.066(2) 0.055(2) 0.0165(16) -0.0034(15) -0.0003(17)

loop_
_atom_type_symbol
_atom_type_description
_atom_type_scat_dispersion_real
_atom_type_scat_dispersion_imag
_atom_type_scat_source
C C 0.0033 0.0016 'International Tables Vol C Tables 4.2.6.8 and 6.1.1.4'
H H 0.0000 0.0000 'International Tables Vol C Tables 4.2.6.8 and 6.1.1.4'
N N 0.0061 0.0033 'International Tables Vol C Tables 4.2.6.8 and 6.1.1.4'
O O 0.0106 0.0060 'International Tables Vol C Tables 4.2.6.8 and 6.1.1.4'
Cl Cl 0.1484 0.1585 'International Tables Vol C Tables 4.2.6.8 and 6.1.1.4'

loop_
_geom_angle_atom_site_label_1
_geom_angle_atom_site_label_2
_geom_angle_atom_site_label_3
_geom_angle
C6 N1 C2 117.6(3)
C8 N2 N3 110.9(2)
C8 N2 C6 130.5(3)
N3 N2 C6 118.6(2)
C10 N3 N2 105.4(2)
C1 O1 H1 109.5
O2 C1 O1 125.4(3)
O2 C1 C2 121.9(3)
O1 C1 C2 112.7(3)
N1 C2 C3 122.6(3)
N1 C2 C1 114.8(3)
C3 C2 C1 122.5(3)
C2 C3 C4 118.6(3)
C2 C3 Cl1 121.2(2)
C4 C3 Cl1 120.2(2)
C5 C4 C3 120.2(3)
C5 C4 H4 119.9
C3 C4 H4 119.9
C4 C5 C6 117.6(3)
C4 C5 H5 121.2
C6 C5 H5 121.2
N1 C6 C5 123.3(3)
N1 C6 N2 116.0(2)
C5 C6 N2 120.7(2)
C8 C7 H7A 109.5
C8 C7 H7B 109.5
H7A C7 H7B 109.5
C8 C7 H7C 109.5
H7A C7 H7C 109.5
H7B C7 H7C 109.5
C9 C8 N2 105.8(3)
C9 C8 C7 128.2(3)
N2 C8 C7 125.9(3)
C8 C9 C10 106.8(3)
C8 C9 H9 126.6
C10 C9 H9 126.6
N3 C10 C9 111.0(3)
N3 C10 C11 120.5(3)
C9 C10 C11 128.5(3)
C10 C11 H11A 109.5
C10 C11 H11B 109.5
H11A C11 H11B 109.5
C10 C11 H11C 109.5
H11A C11 H11C 109.5
H11B C11 H11C 109.5

loop_
_geom_bond_atom_site_label_1
_geom_bond_atom_site_label_2
_geom_bond_distance
Cl1 C3 1.731(3)
N1 C6 1.332(4)
N1 C2 1.351(4)
N2 C8 1.371(4)
N2 N3 1.376(3)
N2 C6 1.411(3)
N3 C10 1.322(4)
O1 C1 1.297(4)
O1 H1 0.8200
O2 C1 1.195(4)
C1 C2 1.516(4)
C2 C3 1.374(4)
C3 C4 1.383(5)
C4 C5 1.364(4)
C4 H4 0.9300
C5 C6 1.401(4)
C5 H5 0.9300
C7 C8 1.487(5)
C7 H7A 0.9600
C7 H7B 0.9600
C7 H7C 0.9600
C8 C9 1.369(5)
C9 C10 1.390(5)
C9 H9 0.9300
C10 C11 1.513(5)
C11 H11A 0.9600
C11 H11B 0.9600
C11 H11C 0.9600

loop_
_geom_hbond_atom_site_label_D
_geom_hbond_atom_site_label_H
_geom_hbond_atom_site_label_A
_geom_hbond_site_symmetry_A
_geom_hbond_distance_DH
_geom_hbond_distance_HA
_geom_hbond_distance_DA
_geom_hbond_angle_DHA
_geom_hbond_publ_flag
O1 H1 N3 2_564 0.82 1.92 2.723(3) 167 yes

loop_
_geom_torsion_atom_site_label_1
_geom_torsion_atom_site_label_2
_geom_torsion_atom_site_label_3
_geom_torsion_atom_site_label_4
_geom_torsion
C8 N2 N3 C10 -0.5(3)
C6 N2 N3 C10 -179.4(2)
C6 N1 C2 C3 0.9(4)
C6 N1 C2 C1 -175.7(2)
O2 C1 C2 N1 120.9(4)
O1 C1 C2 N1 -60.7(4)
O2 C1 C2 C3 -55.7(5)
O1 C1 C2 C3 122.8(3)
N1 C2 C3 C4 0.7(4)
C1 C2 C3 C4 176.9(3)
N1 C2 C3 Cl1 179.7(2)
C1 C2 C3 Cl1 -4.0(4)
C2 C3 C4 C5 -1.2(4)
Cl1 C3 C4 C5 179.7(2)
C3 C4 C5 C6 0.3(4)
C2 N1 C6 C5 -1.9(4)
C2 N1 C6 N2 178.2(2)
C4 C5 C6 N1 1.3(4)
C4 C5 C6 N2 -178.7(2)
C8 N2 C6 N1 14.4(4)
N3 N2 C6 N1 -167.1(2)
C8 N2 C6 C5 -165.6(3)
N3 N2 C6 C5 12.9(4)
N3 N2 C8 C9 0.5(3)
C6 N2 C8 C9 179.1(3)
N3 N2 C8 C7 -178.6(4)
C6 N2 C8 C7 0.0(5)
N2 C8 C9 C10 -0.3(4)
C7 C8 C9 C10 178.8(4)
N2 N3 C10 C9 0.4(4)
N2 N3 C10 C11 179.5(3)
C8 C9 C10 N3 -0.1(4)
C8 C9 C10 C11 -179.2(3)

loop_
_cod_related_entry_id
_cod_related_entry_database
_cod_related_entry_code
1 ChemSpider 1442239
